data_7004625
loop_
_publ_author_name
'Lan, Ya-Qian'
'Li, Shun-Li'
'Fu, Yao-Mei'
'Xu, Yan-Hong'
'Li, Lu'
'Su, Zhong-Min'
'Fu, Qiang'

_publ_section_title
;
 d10-Metal coordination polymers based on analogue di(pyridyl)imidazole
 derivatives and 4,4&#x2032;-oxydibenzoic acid: influence of flexible
 and angular characters of neutral ligands on structural diversity
;
_journal_issue 47
_journal_name_full 'Dalton Transactions'
_journal_page_first 6796
_journal_page_last 6807
_journal_paper_doi 10.1039/b809336a
_journal_year 2008
_chemical_formula_sum 'C22 H15 Cd N3 O5'
_chemical_formula_weight 513.77
_chemical_name_systematic
;
?
;
_space_group_IT_number 14
_symmetry_cell_setting monoclinic
_symmetry_space_group_name_Hall '-P 2ybc'
_symmetry_space_group_name_H-M 'P 1 21/c 1'
_atom_sites_solution_hydrogens geom
_atom_sites_solution_primary direct
_atom_sites_solution_secondary difmap
_audit_creation_method SHELXL-97
_cell_angle_alpha 90.00
_cell_angle_beta 96.4820(10)
_cell_angle_gamma 90.00
_cell_formula_units_Z 4
_cell_length_a 11.7140(4)
_cell_length_b 16.0590(4)
_cell_length_c 11.2640(5)
_cell_measurement_temperature 293(2)
_cell_measurement_theta_max 28.29
_cell_measurement_theta_min 1.75
_cell_volume 2105.38(13)
_computing_cell_refinement 'SMART (Bruker, 1997)'
_computing_data_collection 'SMART (Bruker, 1997)'
_computing_data_reduction SAINT
_computing_molecular_graphics 'SHELXTL-PLUS (Sheldrick, 1990)'
_computing_publication_material SHELXL-97
_computing_structure_refinement 'SHELXL-97 (Sheldrick, 1997)'
_computing_structure_solution 'SHELXS-97(Sheldrick, 1997)'
_diffrn_ambient_temperature 293(2)
_diffrn_measured_fraction_theta_full 1.000
_diffrn_measured_fraction_theta_max 0.968
_diffrn_measurement_device_type 'Bruker APEX CCD area-detector'
_diffrn_measurement_method '\w scans'
_diffrn_radiation_monochromator graphite
_diffrn_radiation_source 'fine-focus sealed tube'
_diffrn_radiation_type MoK\a
_diffrn_radiation_wavelength 0.71069
_diffrn_reflns_av_R_equivalents 0.0202
_diffrn_reflns_av_sigmaI/netI 0.0250
_diffrn_reflns_limit_h_max 11
_diffrn_reflns_limit_h_min -15
_diffrn_reflns_limit_k_max 21
_diffrn_reflns_limit_k_min -19
_diffrn_reflns_limit_l_max 14
_diffrn_reflns_limit_l_min -13
_diffrn_reflns_number 12844
_diffrn_reflns_theta_full 25.00
_diffrn_reflns_theta_max 28.29
_diffrn_reflns_theta_min 1.75
_diffrn_standards_number 0
_exptl_absorpt_coefficient_mu 1.076
_exptl_absorpt_correction_T_max 0.756
_exptl_absorpt_correction_T_min 0.678
_exptl_absorpt_correction_type multi-scan
_exptl_absorpt_process_details 'SADABS(Sheldrick, 1996)'
_exptl_crystal_colour colorless
_exptl_crystal_density_diffrn 1.621
_exptl_crystal_density_method 'not measured'
_exptl_crystal_description block
_exptl_crystal_F_000 1024
_exptl_crystal_size_max 0.37
_exptl_crystal_size_mid 0.31
_exptl_crystal_size_min 0.26
_refine_diff_density_max 0.377
_refine_diff_density_min -0.426
_refine_diff_density_rms 0.070
_refine_ls_extinction_method none
_refine_ls_goodness_of_fit_ref 1.045
_refine_ls_hydrogen_treatment mixed
_refine_ls_matrix_type full
_refine_ls_number_parameters 284
_refine_ls_number_reflns 5054
_refine_ls_number_restraints 0
_refine_ls_restrained_S_all 1.045
_refine_ls_R_factor_all 0.0334
_refine_ls_R_factor_gt 0.0250
_refine_ls_shift/su_max 0.002
_refine_ls_shift/su_mean 0.000
_refine_ls_structure_factor_coef Fsqd
_refine_ls_weighting_details 'calc w=1/[\s^2^(Fo^2^)+(0.0317P)^2^+0.2721P] where P=(Fo^2^+2Fc^2^)/3'
_refine_ls_weighting_scheme calc
_refine_ls_wR_factor_gt 0.0603
_refine_ls_wR_factor_ref 0.0639
_reflns_number_gt 4229
_reflns_number_total 5054
_reflns_threshold_expression >2sigma(I)
_cod_data_source_file b809336a.txt
_cod_data_source_block 2
_cod_depositor_comments
;
The following automatic conversions were performed:
'_symmetry_cell_setting' value 'Monoclinic' changed to 'monoclinic'
according to '/home/saulius/struct/CIF-dictionaries/cif_core.dic'
dictionary named 'cif_core.dic' version 2.4.1 from 2010-06-29.

Automatic conversion script
Id: cif_fix_enum 1527 2010-12-29 10:47:43Z saulius 
;
_cod_original_sg_symbol_H-M P21/c
_cod_database_code 7004625

loop_
_symmetry_equiv_pos_as_xyz
'x, y, z'
'-x, y+1/2, -z+1/2'
'-x, -y, -z'
'x, -y-1/2, z-1/2'

loop_
_atom_site_label
_atom_site_type_symbol
_atom_site_fract_x
_atom_site_fract_y
_atom_site_fract_z
_atom_site_U_iso_or_equiv
_atom_site_adp_type
_atom_site_occupancy
_atom_site_symmetry_multiplicity
_atom_site_calc_flag
_atom_site_refinement_flags
_atom_site_disorder_assembly
_atom_site_disorder_group
Cd1 Cd 0.511767(12) 0.454350(9) 0.152860(12) 0.03386(6) Uani 1 1 d . . .
O1 O -0.37762(11) 0.01642(9) 0.50686(12) 0.0374(3) Uani 1 1 d . . .
O5 O 0.39117(12) 0.34834(9) 0.11499(12) 0.0417(3) Uani 1 1 d . . .
O2 O -0.32414(13) 0.14154(10) 0.57113(15) 0.0522(4) Uani 1 1 d . . .
N2 N 0.52546(16) 0.62997(12) 0.44486(17) 0.0436(4) Uani 1 1 d . . .
O4 O 0.42395(15) 0.35688(11) 0.30993(14) 0.0570(4) Uani 1 1 d . . .
O3 O 0.07801(14) 0.05046(9) 0.25710(17) 0.0574(5) Uani 1 1 d . . .
N1 N 0.48869(15) 0.56792(11) 0.27063(16) 0.0389(4) Uani 1 1 d . . .
N3 N 0.65737(16) 0.44904(11) 0.32030(17) 0.0421(4) Uani 1 1 d . . .
C10 C 0.29860(15) 0.24994(12) 0.22789(17) 0.0330(4) Uani 1 1 d . . .
C19 C -0.20419(16) 0.07101(13) 0.44741(18) 0.0340(4) Uani 1 1 d . . .
C4 C 0.64325(17) 0.50448(14) 0.40683(18) 0.0392(5) Uani 1 1 d . . .
C3 C 0.55251(18) 0.56575(13) 0.37555(18) 0.0370(5) Uani 1 1 d . . .
C9 C 0.37698(16) 0.32252(12) 0.21765(18) 0.0340(4) Uani 1 1 d . . .
C17 C -0.08121(18) -0.00843(14) 0.33293(19) 0.0414(5) Uani 1 1 d . . .
H17 H -0.0628 -0.0586 0.2985 0.050 Uiso 1 1 calc R . .
C2 C 0.4417(2) 0.67503(15) 0.3809(2) 0.0487(5) Uani 1 1 d . . .
H2 H 0.4064 0.7228 0.4059 0.058 Uiso 1 1 calc R . .
C15 C 0.30879(17) 0.20142(13) 0.32968(18) 0.0394(5) Uani 1 1 d . . .
H15 H 0.3651 0.2138 0.3922 0.047 Uiso 1 1 calc R . .
C18 C -0.17723(17) -0.00280(13) 0.39263(18) 0.0369(4) Uani 1 1 d . . .
H18 H -0.2246 -0.0490 0.3963 0.044 Uiso 1 1 calc R . .
C1 C 0.41964(19) 0.63680(14) 0.2740(2) 0.0473(5) Uani 1 1 d . . .
H1 H 0.3658 0.6544 0.2121 0.057 Uiso 1 1 calc R . .
C14 C 0.23629(19) 0.13477(14) 0.3395(2) 0.0448(5) Uani 1 1 d . . .
H14 H 0.2448 0.1014 0.4074 0.054 Uiso 1 1 calc R . .
C21 C -0.13234(18) 0.13898(14) 0.4407(2) 0.0479(5) Uani 1 1 d . . .
H21 H -0.1481 0.1883 0.4790 0.057 Uiso 1 1 calc R . .
C20 C -0.30862(17) 0.07823(14) 0.51232(18) 0.0362(4) Uani 1 1 d . . .
C16 C -0.01210(17) 0.06092(14) 0.3243(2) 0.0400(5) Uani 1 1 d . . .
C22 C -0.03749(19) 0.13482(15) 0.3780(2) 0.0510(6) Uani 1 1 d . . .
H22 H 0.0087 0.1814 0.3721 0.061 Uiso 1 1 calc R . .
C12 C 0.1407(2) 0.16450(17) 0.1456(2) 0.0555(6) Uani 1 1 d . . .
H12 H 0.0841 0.1518 0.0836 0.067 Uiso 1 1 calc R . .
C13 C 0.15157(18) 0.11819(14) 0.2484(2) 0.0438(5) Uani 1 1 d . . .
C8 C 0.7409(2) 0.39273(17) 0.3414(2) 0.0588(7) Uani 1 1 d . . .
H8 H 0.7511 0.3541 0.2820 0.071 Uiso 1 1 calc R . .
C11 C 0.21511(19) 0.23059(16) 0.1351(2) 0.0493(6) Uani 1 1 d . . .
H11 H 0.2088 0.2621 0.0654 0.059 Uiso 1 1 calc R . .
C6 C 0.7968(3) 0.4447(2) 0.5343(3) 0.0805(10) Uani 1 1 d . . .
H6 H 0.8438 0.4428 0.6065 0.097 Uiso 1 1 calc R . .
C7 C 0.8120(3) 0.3890(2) 0.4457(3) 0.0763(9) Uani 1 1 d . . .
H7 H 0.8700 0.3492 0.4565 0.092 Uiso 1 1 calc R . .
C5 C 0.7110(2) 0.50357(18) 0.5157(2) 0.0601(7) Uani 1 1 d . . .
H5 H 0.6989 0.5418 0.5750 0.072 Uiso 1 1 calc R . .
H1N H 0.554(3) 0.6376(19) 0.519(3) 0.088(10) Uiso 1 1 d . . .

loop_
_atom_site_aniso_label
_atom_site_aniso_U_11
_atom_site_aniso_U_22
_atom_site_aniso_U_33
_atom_site_aniso_U_23
_atom_site_aniso_U_13
_atom_site_aniso_U_12
Cd1 0.03444(9) 0.03569(9) 0.03298(9) -0.00440(6) 0.01056(6) -0.00499(6)
O1 0.0298(7) 0.0472(8) 0.0370(8) 0.0001(6) 0.0112(6) -0.0057(6)
O5 0.0454(8) 0.0432(9) 0.0374(8) 0.0068(6) 0.0081(6) -0.0109(7)
O2 0.0531(9) 0.0429(9) 0.0653(11) -0.0055(8) 0.0265(8) -0.0003(7)
N2 0.0513(11) 0.0425(11) 0.0376(10) -0.0099(8) 0.0083(8) -0.0088(9)
O4 0.0706(11) 0.0594(11) 0.0417(9) -0.0093(8) 0.0095(8) -0.0262(9)
O3 0.0513(10) 0.0475(10) 0.0809(13) -0.0121(8) 0.0406(9) -0.0182(7)
N1 0.0412(10) 0.0378(10) 0.0378(10) -0.0064(7) 0.0053(8) -0.0031(7)
N3 0.0425(10) 0.0418(11) 0.0420(10) -0.0014(8) 0.0048(8) 0.0001(8)
C10 0.0296(9) 0.0374(11) 0.0335(10) 0.0022(8) 0.0107(7) -0.0028(8)
C19 0.0301(9) 0.0359(10) 0.0372(11) 0.0045(8) 0.0093(8) -0.0023(8)
C4 0.0423(11) 0.0404(12) 0.0356(11) 0.0008(9) 0.0075(9) -0.0091(9)
C3 0.0416(11) 0.0364(11) 0.0348(11) -0.0049(8) 0.0118(9) -0.0082(9)
C9 0.0306(9) 0.0340(10) 0.0383(11) -0.0012(8) 0.0078(8) -0.0006(8)
C17 0.0408(11) 0.0391(12) 0.0470(12) -0.0046(10) 0.0168(9) -0.0064(9)
C2 0.0523(13) 0.0400(12) 0.0551(14) -0.0113(10) 0.0113(11) -0.0012(10)
C15 0.0372(11) 0.0464(12) 0.0351(11) 0.0037(9) 0.0059(8) -0.0033(9)
C18 0.0356(10) 0.0367(12) 0.0399(11) 0.0022(9) 0.0112(8) -0.0093(8)
C1 0.0477(13) 0.0406(12) 0.0527(14) -0.0081(10) 0.0020(10) 0.0049(10)
C14 0.0493(12) 0.0447(13) 0.0429(12) 0.0105(10) 0.0159(10) -0.0010(10)
C21 0.0436(12) 0.0367(12) 0.0669(15) -0.0061(11) 0.0214(11) -0.0064(9)
C20 0.0331(10) 0.0415(11) 0.0349(10) 0.0059(9) 0.0084(8) 0.0038(9)
C16 0.0333(11) 0.0448(13) 0.0444(12) 0.0003(9) 0.0148(9) -0.0065(8)
C22 0.0433(12) 0.0378(12) 0.0760(17) -0.0052(11) 0.0251(12) -0.0132(10)
C12 0.0425(12) 0.0716(18) 0.0513(14) 0.0009(12) 0.0010(10) -0.0207(12)
C13 0.0386(11) 0.0410(12) 0.0563(14) -0.0034(10) 0.0254(10) -0.0100(9)
C8 0.0578(15) 0.0567(16) 0.0603(16) -0.0061(12) -0.0001(12) 0.0113(12)
C11 0.0474(12) 0.0623(16) 0.0371(12) 0.0128(11) -0.0004(9) -0.0147(11)
C6 0.085(2) 0.082(2) 0.066(2) -0.0035(16) -0.0284(17) 0.0171(17)
C7 0.0724(19) 0.074(2) 0.076(2) -0.0038(16) -0.0180(16) 0.0269(16)
C5 0.0699(17) 0.0617(17) 0.0460(14) -0.0049(12) -0.0055(12) 0.0016(14)

loop_
_atom_type_symbol
_atom_type_description
_atom_type_scat_dispersion_real
_atom_type_scat_dispersion_imag
_atom_type_scat_source
C C 0.0033 0.0016 'International Tables Vol C Tables 4.2.6.8 and 6.1.1.4'
H H 0.0000 0.0000 'International Tables Vol C Tables 4.2.6.8 and 6.1.1.4'
N N 0.0061 0.0033 'International Tables Vol C Tables 4.2.6.8 and 6.1.1.4'
O O 0.0106 0.0060 'International Tables Vol C Tables 4.2.6.8 and 6.1.1.4'
Cd Cd -0.8075 1.2024 'International Tables Vol C Tables 4.2.6.8 and 6.1.1.4'

loop_
_geom_angle_atom_site_label_1
_geom_angle_atom_site_label_2
_geom_angle_atom_site_label_3
_geom_angle
_geom_angle_site_symmetry_1
_geom_angle_site_symmetry_3
_geom_angle_publ_flag
O5 Cd1 O1 115.12(5) . 4_665 ?
O5 Cd1 N1 127.40(6) . . ?
O1 Cd1 N1 111.84(6) 4_665 . ?
O5 Cd1 N3 120.27(6) . . ?
O1 Cd1 N3 99.49(6) 4_665 . ?
N1 Cd1 N3 72.09(6) . . ?
O5 Cd1 O1 80.24(5) . 2 ?
O1 Cd1 O1 75.80(5) 4_665 2 ?
N1 Cd1 O1 89.63(6) . 2 ?
N3 Cd1 O1 158.13(5) . 2 ?
C20 O1 Cd1 102.46(12) . 4_466 ?
C20 O1 Cd1 134.28(12) . 2_545 ?
Cd1 O1 Cd1 104.20(5) 4_466 2_545 ?
C9 O5 Cd1 102.91(12) . . ?
C3 N2 C2 107.60(19) . . ?
C3 N2 H1N 125(2) . . ?
C2 N2 H1N 127(2) . . ?
C16 O3 C13 117.42(17) . . ?
C3 N1 C1 105.73(17) . . ?
C3 N1 Cd1 113.83(14) . . ?
C1 N1 Cd1 140.02(14) . . ?
C8 N3 C4 117.9(2) . . ?
C8 N3 Cd1 127.36(16) . . ?
C4 N3 Cd1 114.34(14) . . ?
C15 C10 C11 119.22(19) . . ?
C15 C10 C9 120.50(18) . . ?
C11 C10 C9 120.29(18) . . ?
C21 C19 C18 118.56(18) . . ?
C21 C19 C20 119.99(19) . . ?
C18 C19 C20 121.45(18) . . ?
N3 C4 C5 122.1(2) . . ?
N3 C4 C3 114.63(18) . . ?
C5 C4 C3 123.3(2) . . ?
N1 C3 N2 110.44(19) . . ?
N1 C3 C4 123.65(18) . . ?
N2 C3 C4 125.8(2) . . ?
O4 C9 O5 121.90(18) . . ?
O4 C9 C10 119.78(18) . . ?
O5 C9 C10 118.29(17) . . ?
C18 C17 C16 119.8(2) . . ?
C18 C17 H17 120.1 . . ?
C16 C17 H17 120.1 . . ?
C1 C2 N2 106.5(2) . . ?
C1 C2 H2 126.7 . . ?
N2 C2 H2 126.7 . . ?
C14 C15 C10 120.59(19) . . ?
C14 C15 H15 119.7 . . ?
C10 C15 H15 119.7 . . ?
C17 C18 C19 120.81(19) . . ?
C17 C18 H18 119.6 . . ?
C19 C18 H18 119.6 . . ?
C2 C1 N1 109.7(2) . . ?
C2 C1 H1 125.2 . . ?
N1 C1 H1 125.2 . . ?
C13 C14 C15 119.4(2) . . ?
C13 C14 H14 120.3 . . ?
C15 C14 H14 120.3 . . ?
C22 C21 C19 121.2(2) . . ?
C22 C21 H21 119.4 . . ?
C19 C21 H21 119.4 . . ?
O2 C20 O1 122.26(18) . . ?
O2 C20 C19 120.12(19) . . ?
O1 C20 C19 117.60(19) . . ?
O3 C16 C22 124.23(19) . . ?
O3 C16 C17 115.50(19) . . ?
C22 C16 C17 120.24(19) . . ?
C16 C22 C21 119.4(2) . . ?
C16 C22 H22 120.3 . . ?
C21 C22 H22 120.3 . . ?
C13 C12 C11 119.2(2) . . ?
C13 C12 H12 120.4 . . ?
C11 C12 H12 120.4 . . ?
C12 C13 C14 121.2(2) . . ?
C12 C13 O3 118.9(2) . . ?
C14 C13 O3 119.9(2) . . ?
N3 C8 C7 123.3(2) . . ?
N3 C8 H8 118.4 . . ?
C7 C8 H8 118.4 . . ?
C10 C11 C12 120.3(2) . . ?
C10 C11 H11 119.8 . . ?
C12 C11 H11 119.8 . . ?
C7 C6 C5 119.4(3) . . ?
C7 C6 H6 120.3 . . ?
C5 C6 H6 120.3 . . ?
C8 C7 C6 118.9(3) . . ?
C8 C7 H7 120.6 . . ?
C6 C7 H7 120.6 . . ?
C6 C5 C4 118.5(3) . . ?
C6 C5 H5 120.8 . . ?
C4 C5 H5 120.8 . . ?

loop_
_geom_bond_atom_site_label_1
_geom_bond_atom_site_label_2
_geom_bond_distance
_geom_bond_site_symmetry_2
_geom_bond_publ_flag
Cd1 O5 2.2225(14) . ?
Cd1 O1 2.2550(13) 4_665 ?
Cd1 N1 2.2892(17) . ?
Cd1 N3 2.3973(18) . ?
Cd1 O1 2.4620(14) 2 ?
O1 C20 1.277(2) . ?
O1 Cd1 2.2550(13) 4_466 ?
O1 Cd1 2.4620(14) 2_545 ?
O5 C9 1.257(2) . ?
O2 C20 1.238(3) . ?
N2 C3 1.353(3) . ?
N2 C2 1.358(3) . ?
N2 H1N 0.87(3) . ?
O4 C9 1.248(2) . ?
O3 C16 1.377(2) . ?
O3 C13 1.398(2) . ?
N1 C3 1.326(3) . ?
N1 C1 1.373(3) . ?
N3 C8 1.334(3) . ?
N3 C4 1.344(3) . ?
C10 C15 1.380(3) . ?
C10 C11 1.384(3) . ?
C10 C9 1.496(3) . ?
C19 C21 1.386(3) . ?
C19 C18 1.389(3) . ?
C19 C20 1.499(3) . ?
C4 C5 1.384(3) . ?
C4 C3 1.462(3) . ?
C17 C18 1.377(3) . ?
C17 C16 1.387(3) . ?
C17 H17 0.9300 . ?
C2 C1 1.350(3) . ?
C2 H2 0.9300 . ?
C15 C14 1.379(3) . ?
C15 H15 0.9300 . ?
C18 H18 0.9300 . ?
C1 H1 0.9300 . ?
C14 C13 1.371(3) . ?
C14 H14 0.9300 . ?
C21 C22 1.384(3) . ?
C21 H21 0.9300 . ?
C16 C22 1.379(3) . ?
C22 H22 0.9300 . ?
C12 C13 1.370(3) . ?
C12 C11 1.387(3) . ?
C12 H12 0.9300 . ?
C8 C7 1.363(4) . ?
C8 H8 0.9300 . ?
C11 H11 0.9300 . ?
C6 C7 1.367(4) . ?
C6 C5 1.379(4) . ?
C6 H6 0.9300 . ?
C7 H7 0.9300 . ?
C5 H5 0.9300 . ?

loop_
_geom_hbond_atom_site_label_D
_geom_hbond_atom_site_label_H
_geom_hbond_atom_site_label_A
_geom_hbond_distance_DH
_geom_hbond_distance_HA
_geom_hbond_distance_DA
_geom_hbond_angle_DHA
_geom_hbond_site_symmetry_A
N2 H1N O4 0.87(3) 1.92(3) 2.767(2) 164(3) 3_666

loop_
_geom_torsion_atom_site_label_1
_geom_torsion_atom_site_label_2
_geom_torsion_atom_site_label_3
_geom_torsion_atom_site_label_4
_geom_torsion
_geom_torsion_site_symmetry_1
_geom_torsion_site_symmetry_2
_geom_torsion_site_symmetry_3
_geom_torsion_site_symmetry_4
_geom_torsion_publ_flag
O1 Cd1 O5 C9 153.72(12) 4_665 . . . ?
N1 Cd1 O5 C9 -55.15(15) . . . . ?
N3 Cd1 O5 C9 34.74(15) . . . . ?
O1 Cd1 O5 C9 -137.12(13) 2 . . . ?
O5 Cd1 N1 C3 104.98(14) . . . . ?
O1 Cd1 N1 C3 -103.12(14) 4_665 . . . ?
N3 Cd1 N1 C3 -9.85(13) . . . . ?
O1 Cd1 N1 C3 -177.64(14) 2 . . . ?
O5 Cd1 N1 C1 -66.1(2) . . . . ?
O1 Cd1 N1 C1 85.8(2) 4_665 . . . ?
N3 Cd1 N1 C1 179.1(2) . . . . ?
O1 Cd1 N1 C1 11.3(2) 2 . . . ?
O5 Cd1 N3 C8 59.0(2) . . . . ?
O1 Cd1 N3 C8 -67.6(2) 4_665 . . . ?
N1 Cd1 N3 C8 -177.6(2) . . . . ?
O1 Cd1 N3 C8 -143.00(19) 2 . . . ?
O5 Cd1 N3 C4 -113.30(14) . . . . ?
O1 Cd1 N3 C4 120.12(15) 4_665 . . . ?
N1 Cd1 N3 C4 10.10(14) . . . . ?
O1 Cd1 N3 C4 44.7(2) 2 . . . ?
C8 N3 C4 C5 -1.0(3) . . . . ?
Cd1 N3 C4 C5 172.11(18) . . . . ?
C8 N3 C4 C3 178.1(2) . . . . ?
Cd1 N3 C4 C3 -8.8(2) . . . . ?
C1 N1 C3 N2 0.6(2) . . . . ?
Cd1 N1 C3 N2 -173.48(14) . . . . ?
C1 N1 C3 C4 -176.2(2) . . . . ?
Cd1 N1 C3 C4 9.7(2) . . . . ?
C2 N2 C3 N1 -0.5(2) . . . . ?
C2 N2 C3 C4 176.3(2) . . . . ?
N3 C4 C3 N1 -0.4(3) . . . . ?
C5 C4 C3 N1 178.7(2) . . . . ?
N3 C4 C3 N2 -176.69(19) . . . . ?
C5 C4 C3 N2 2.4(3) . . . . ?
Cd1 O5 C9 O4 1.5(2) . . . . ?
Cd1 O5 C9 C10 179.71(14) . . . . ?
C15 C10 C9 O4 -24.1(3) . . . . ?
C11 C10 C9 O4 156.1(2) . . . . ?
C15 C10 C9 O5 157.67(19) . . . . ?
C11 C10 C9 O5 -22.2(3) . . . . ?
C3 N2 C2 C1 0.1(3) . . . . ?
C11 C10 C15 C14 -0.5(3) . . . . ?
C9 C10 C15 C14 179.68(19) . . . . ?
C16 C17 C18 C19 -1.8(3) . . . . ?
C21 C19 C18 C17 0.0(3) . . . . ?
C20 C19 C18 C17 179.76(19) . . . . ?
N2 C2 C1 N1 0.2(3) . . . . ?
C3 N1 C1 C2 -0.5(2) . . . . ?
Cd1 N1 C1 C2 171.03(17) . . . . ?
C10 C15 C14 C13 -1.7(3) . . . . ?
C18 C19 C21 C22 1.9(3) . . . . ?
C20 C19 C21 C22 -177.8(2) . . . . ?
Cd1 O1 C20 O2 -12.1(2) 4_466 . . . ?
Cd1 O1 C20 O2 112.4(2) 2_545 . . . ?
Cd1 O1 C20 C19 166.03(14) 4_466 . . . ?
Cd1 O1 C20 C19 -69.5(2) 2_545 . . . ?
C21 C19 C20 O2 -8.0(3) . . . . ?
C18 C19 C20 O2 172.2(2) . . . . ?
C21 C19 C20 O1 173.80(19) . . . . ?
C18 C19 C20 O1 -5.9(3) . . . . ?
C13 O3 C16 C22 3.5(3) . . . . ?
C13 O3 C16 C17 -178.5(2) . . . . ?
C18 C17 C16 O3 -176.4(2) . . . . ?
C18 C17 C16 C22 1.7(3) . . . . ?
O3 C16 C22 C21 178.1(2) . . . . ?
C17 C16 C22 C21 0.2(4) . . . . ?
C19 C21 C22 C16 -2.0(4) . . . . ?
C11 C12 C13 C14 -1.6(4) . . . . ?
C11 C12 C13 O3 -178.5(2) . . . . ?
C15 C14 C13 C12 2.8(3) . . . . ?
C15 C14 C13 O3 179.61(19) . . . . ?
C16 O3 C13 C12 -102.8(3) . . . . ?
C16 O3 C13 C14 80.3(3) . . . . ?
C4 N3 C8 C7 -0.1(4) . . . . ?
Cd1 N3 C8 C7 -172.2(2) . . . . ?
C15 C10 C11 C12 1.6(3) . . . . ?
C9 C10 C11 C12 -178.5(2) . . . . ?
C13 C12 C11 C10 -0.6(4) . . . . ?
N3 C8 C7 C6 0.9(5) . . . . ?
C5 C6 C7 C8 -0.6(5) . . . . ?
C7 C6 C5 C4 -0.4(5) . . . . ?
N3 C4 C5 C6 1.2(4) . . . . ?
C3 C4 C5 C6 -177.8(3) . . . . ?
